data_7247118
loop_
_publ_author_name
'Matsumoto, Daiki'
'Tanaka, Chiaki'
'Fujibayashi, Masaru'
'Nishihara, Sadafumi'
'Takahashi, Kiyonori'
'Nakamura, Takayoshi'
'Akutagawa, Tomoyuki'
'Masuya-Suzuki, Atsuko'
'Tsunashima, Ryo'

_publ_section_title
;
 Crystallographic and dielectric studies of tetrahedral {NH4@Fe4}
 crystallized with halomethane molecules
;
_journal_issue 34
_journal_name_full CrystEngComm
_journal_page_first 4793
_journal_page_last 4797
_journal_paper_doi 10.1039/D3CE00429E
_journal_volume 25
_journal_year 2023
_chemical_formula_moiety 'C72 H72 Fe4 O60, 0.5(H8 N2), 2(C H2 Br2), [+ solvents]1.8[CH2Br2]'
_chemical_formula_sum 'C74 H80 Br4 Fe4 N O60'
_chemical_formula_weight 2486.43
_chemical_name_systematic '[NH4<C72H72O60Fe4](CH2Br2)2'
_space_group_crystal_system monoclinic
_space_group_IT_number 5
_space_group_name_Hall 'C 2y'
_space_group_name_H-M_alt 'C 1 2 1'
_atom_sites_solution_hydrogens mixed
_audit_creation_date 2023-07-24
_audit_creation_method
;
Olex2 1.3
(compiled 2020.11.12 svn.r5f609507 for OlexSys, GUI svn.r6408)
;
_audit_update_record
;
2023-07-24 deposited with the CCDC.	2023-07-31 downloaded from the CCDC.
;
_cell_angle_alpha 90
_cell_angle_beta 133.441(9)
_cell_angle_gamma 90
_cell_formula_units_Z 2
_cell_length_a 27.2902(13)
_cell_length_b 17.9198(3)
_cell_length_c 15.0346(7)
_cell_measurement_reflns_used 17632
_cell_measurement_temperature 223.00(10)
_cell_measurement_theta_max 30.7100
_cell_measurement_theta_min 2.0630
_cell_volume 5338.5(9)
_computing_cell_refinement 'CrysAlisPro 1.171.42.49 (Rigaku OD, 2022)'
_computing_data_collection 'CrysAlisPro 1.171.42.49 (Rigaku OD, 2022)'
_computing_data_reduction 'CrysAlisPro 1.171.42.49 (Rigaku OD, 2022)'
_computing_molecular_graphics 'Olex2 1.3 (Dolomanov et al., 2009)'
_computing_publication_material 'Olex2 1.3 (Dolomanov et al., 2009)'
_computing_structure_refinement 'SHELXL 2018/3 (Sheldrick, 2015)'
_computing_structure_solution 'SHELXT  (Sheldrick, 2015)'
_diffrn_ambient_temperature 223.00(10)
_diffrn_detector 'Rigaku HyPix-6000 area detector'
_diffrn_detector_area_resol_mean 10.0
_diffrn_detector_type 'HPC area detector'
_diffrn_measured_fraction_theta_full 0.992
_diffrn_measured_fraction_theta_max 0.806
_diffrn_measurement_details
;
List of Runs (angles in degrees, time in seconds):

  # Type    Start    End  Width  t~exp~   \w     \q     \k     \f   Frames
#--------------------------------------------------------------------------
  1  \w    -47.00  29.00   0.50  317.14    --   -9.35  96.00  68.00  152
  2  \w    -28.00  29.00   0.50  317.14    --   10.05  96.00  68.00  114
  3  \w    -16.00  48.00   0.50  317.14    --   10.05 -96.00 -40.00  128
  4  \w    -17.00  47.00   0.50  317.14    --   10.05 -99.00 -90.00  128
  5  \w    -13.00  48.00   0.50  317.14    --   10.05 -99.00-150.00  122
;
_diffrn_measurement_device 'four-circle diffractometer'
_diffrn_measurement_device_type 'Rigaku XtaLAB Synergy-DW'
_diffrn_measurement_method '\w scans'
_diffrn_radiation_monochromator 'multi-layer mirror optics'
_diffrn_radiation_probe x-ray
_diffrn_radiation_type MoK\a
_diffrn_radiation_wavelength 0.71073
_diffrn_reflns_av_R_equivalents 0.0250
_diffrn_reflns_av_unetI/netI 0.0271
_diffrn_reflns_Laue_measured_fraction_full 0.992
_diffrn_reflns_Laue_measured_fraction_max 0.806
_diffrn_reflns_limit_h_max 34
_diffrn_reflns_limit_h_min -34
_diffrn_reflns_limit_k_max 25
_diffrn_reflns_limit_k_min -16
_diffrn_reflns_limit_l_max 20
_diffrn_reflns_limit_l_min -17
_diffrn_reflns_number 25043
_diffrn_reflns_point_group_measured_fraction_full 0.899
_diffrn_reflns_point_group_measured_fraction_max 0.694
_diffrn_reflns_theta_full 25.242
_diffrn_reflns_theta_max 30.491
_diffrn_reflns_theta_min 1.786
_diffrn_source 'rotating anode X-ray generator'
_diffrn_source_type PhotonJet-DW
_exptl_absorpt_coefficient_mu 2.129
_exptl_absorpt_correction_T_max 1.00000
_exptl_absorpt_correction_T_min 0.82175
_exptl_absorpt_correction_type multi-scan
_exptl_absorpt_process_details
;
CrysAlisPro 1.171.42.49 (Rigaku Oxford Diffraction, 2022)
Empirical absorption correction using spherical harmonics,
implemented in SCALE3 ABSPACK scaling algorithm.
;
_exptl_crystal_colour 'metallic dark red'
_exptl_crystal_colour_lustre metallic
_exptl_crystal_colour_modifier dark
_exptl_crystal_colour_primary red
_exptl_crystal_density_diffrn 1.547
_exptl_crystal_description block
_exptl_crystal_F_000 2510
_exptl_crystal_preparation 'local laboratory'
_exptl_crystal_recrystallization_method 'vapor difusion from dibromomethane and hexane'
_exptl_crystal_size_max 0.1
_exptl_crystal_size_mid 0.1
_exptl_crystal_size_min 0.05
_refine_diff_density_max 1.526
_refine_diff_density_min -2.297
_refine_diff_density_rms 0.155
_refine_ls_abs_structure_details
;
 Refined as an inversion twin.
;
_refine_ls_abs_structure_Flack 0.39(2)
_refine_ls_extinction_method none
_refine_ls_goodness_of_fit_ref 1.061
_refine_ls_hydrogen_treatment mixed
_refine_ls_matrix_type full
_refine_ls_number_parameters 652
_refine_ls_number_reflns 11309
_refine_ls_number_restraints 15
_refine_ls_restrained_S_all 1.063
_refine_ls_R_factor_all 0.0745
_refine_ls_R_factor_gt 0.0709
_refine_ls_shift/su_max 0.002
_refine_ls_shift/su_mean 0.000
_refine_ls_structure_factor_coef Fsqd
_refine_ls_weighting_details 'w=1/[\s^2^(Fo^2^)+(0.1676P)^2^+6.0761P] where P=(Fo^2^+2Fc^2^)/3'
_refine_ls_weighting_scheme calc
_refine_ls_wR_factor_gt 0.2038
_refine_ls_wR_factor_ref 0.2077
_reflns_Friedel_coverage 0.671
_reflns_Friedel_fraction_full 0.800
_reflns_Friedel_fraction_max 0.574
_reflns_number_gt 10442
_reflns_number_total 11309
_reflns_threshold_expression 'I > 2\s(I)'
_cod_data_source_file d3ce00429e2.cif
_cod_data_source_block 1-ch2br2
_cod_depositor_comments 'Adding full bibliography for 7247116--7247119.cif.'
_cod_original_cell_volume 5338.5(7)
_cod_database_code 7247118
_shelx_shelxl_version_number 2018/3
_shelx_space_group_comment
;
The symmetry employed for this shelxl refinement is uniquely defined
by the following loop, which should always be used as a source of
symmetry information in preference to the above space-group names.
They are only intended as comments.
;
_olex2_refinement_description
;
1. Twinned data refinement
 Scales: 0.61(2)
 0.39(2)
2. Fixed Uiso
 At 1.2 times of:
  All C(H,H) groups
 At 1.5 times of:
  All C(H,H,H) groups
3. Restrained distances
 N1-H1A
 1.065 with sigma of 0.02
 N1-H1D
 1.065 with sigma of 0.02
 N1-H1B
 1.065 with sigma of 0.02
 N1-H1C
 1.065 with sigma of 0.02
 C99-Br1
 1.96 with sigma of 0.02
 C99-Br2
 1.96 with sigma of 0.02
 H1A-H1D
 1.75 with sigma of 0.04
 H1A-H1B
 1.75 with sigma of 0.04
 H1A-H1C
 1.75 with sigma of 0.04
 H1D-H1B
 1.75 with sigma of 0.04
 H1D-H1C
 1.75 with sigma of 0.04
 H1B-H1C
 1.75 with sigma of 0.04
 Br1-Br2
 3.52 with sigma of 0.04
 O13-C15 \\sim O13-C15A
 with sigma of 0.02
4. Uiso/Uaniso restraints and constraints
Uanis(C99) = Uanis(Br1) = Uanis(Br2)
Uiso(H1A) = Uiso(H1B) = Uiso(H1D) = Uiso(H1C)
Uanis(C9) = Uanis(O8)
Uanis(O13) = Uanis(C15) = Uanis(C15A)
5. Others
 Sof(C15A)=Sof(H15D)=Sof(H15E)=Sof(H15F)=1-FVAR(1)
 Sof(C15)=Sof(H15A)=Sof(H15B)=Sof(H15C)=FVAR(1)
 Fixed Sof: H1A(0.5) H1B(0.5) H1C(0.5) H1D(0.5)
6.a Secondary CH2 refined with riding coordinates:
 C99(H99A,H99B)
6.b Idealised Me refined as rotating group:
 C21(H21A,H21B,H21C), C14(H14A,H14B,H14C), C3(H3A,H3B,H3C), C33(H33A,H33B,
 H33C), C20(H20A,H20B,H20C), C26(H26A,H26B,H26C), C27(H27A,H27B,H27C), C8(H8A,
 H8B,H8C), C32(H32A,H32B,H32C), C2(H2A,H2B,H2C), C9(H9A,H9B,H9C), C15(H15A,H15B,
 H15C), C15A(H15D,H15E,H15F)
;
_smtbx_masks_special_details
;
A solvent mask was calculated and 282 electrons were 
found in a volume of 544\%A^3^ in 3 voids per unit cell. 
This is consistent with the presence of 
[+ solvents]1.8[CH2Br2] per Formula Unit 
which account for 281 electrons 
per unit cell.
;
_smtbx_masks_void_probe_radius 1.2
_smtbx_masks_void_truncation_radius 1.0
_olex2_submission_special_instructions 'No special instructions were received'
_oxdiff_exptl_absorpt_empirical_details
;
Empirical correction (ABSPACK) includes:
- Absorption correction using spherical harmonics
- Frame scaling
;

loop_
_space_group_symop_operation_xyz
'x, y, z'
'-x, y, -z'
'x+1/2, y+1/2, z'
'-x+1/2, y+1/2, -z'

loop_
_atom_site_label
_atom_site_type_symbol
_atom_site_fract_x
_atom_site_fract_y
_atom_site_fract_z
_atom_site_U_iso_or_equiv
_atom_site_adp_type
_atom_site_occupancy
_atom_site_site_symmetry_order
_atom_site_calc_flag
_atom_site_refinement_flags_posn
_atom_site_refinement_flags_adp
_atom_site_refinement_flags_occupancy
_atom_site_disorder_assembly
_atom_site_disorder_group
Fe1 Fe 0.66308(4) 0.53255(4) 0.72161(7) 0.01870(19) Uani 1 1 d . . . . .
Fe2 Fe 0.50906(4) 0.78217(4) 0.29894(7) 0.01773(19) Uani 1 1 d . . . . .
O17 O 0.6379(3) 0.9611(3) 0.4871(5) 0.0394(13) Uani 1 1 d . . . . .
O25 O 0.4487(2) 0.6961(2) 0.2355(4) 0.0242(9) Uani 1 1 d . . . . .
O21 O 0.4329(2) 0.8291(3) 0.1347(4) 0.0253(9) Uani 1 1 d . . . . .
O16 O 0.5666(3) 0.8729(3) 0.3599(4) 0.0268(9) Uani 1 1 d . . . . .
O30 O 0.3618(2) 0.6121(2) 0.2271(4) 0.0212(8) Uani 1 1 d . . . . .
O24 O 0.2381(3) 0.6964(4) -0.0411(6) 0.0500(16) Uani 1 1 d . . . . .
O19 O 0.5944(5) 1.0476(4) 0.5774(8) 0.064(2) Uani 1 1 d . . . . .
O20 O 0.4847(2) 0.8207(2) 0.3872(4) 0.0216(8) Uani 1 1 d . . . . .
O23 O 0.2503(3) 0.7348(4) -0.1675(5) 0.0473(16) Uani 1 1 d . . . . .
O1 O 0.6776(2) 0.4434(2) 0.6650(4) 0.0237(8) Uani 1 1 d . . . . .
O28 O 0.2813(4) 0.5515(4) -0.1501(5) 0.0538(18) Uani 1 1 d . . . . .
O29 O 0.3861(4) 0.5989(4) -0.0208(6) 0.0489(15) Uani 1 1 d . . . . .
O15 O 0.5769(2) 0.7196(3) 0.4446(4) 0.0241(9) Uani 1 1 d . . . . .
O2 O 0.6583(3) 0.3541(3) 0.5419(5) 0.0387(12) Uani 1 1 d . . . . .
O7 O 0.8243(3) 0.6769(3) 0.9210(4) 0.0339(11) Uani 1 1 d . . . . .
O18 O 0.6027(4) 0.9572(4) 0.6893(6) 0.0530(18) Uani 1 1 d . . . . .
O9 O 0.7098(4) 0.8077(4) 0.6362(7) 0.0555(18) Uani 1 1 d . . . . .
O3 O 0.5522(3) 0.2669(3) 0.4580(7) 0.0539(18) Uani 1 1 d . . . . .
O10 O 0.6432(2) 0.5949(3) 0.5946(4) 0.0227(8) Uani 1 1 d . . . . .
O22 O 0.3303(2) 0.8553(3) -0.0420(4) 0.0311(11) Uani 1 1 d . . . . .
O11 O 0.5538(2) 0.7493(3) 0.2396(4) 0.0259(9) Uani 1 1 d . . . . .
O4 O 0.4637(3) 0.3417(4) 0.3307(6) 0.058(2) Uani 1 1 d . . . . .
O12 O 0.6378(3) 0.7175(4) 0.2539(5) 0.0398(13) Uani 1 1 d . . . . .
O26 O 0.3087(3) 0.4729(3) 0.1353(4) 0.0280(9) Uani 1 1 d . . . . .
O13 O 0.7646(3) 0.7099(5) 0.5136(9) 0.073(2) Uani 1 1 d D . . . .
O5 O 0.5674(2) 0.4997(3) 0.6095(4) 0.0239(8) Uani 1 1 d . . . . .
O14 O 0.7329(4) 0.5949(5) 0.5058(10) 0.072(2) Uani 1 1 d . . . . .
O8 O 0.8164(5) 0.7686(7) 0.7796(9) 0.106(4) Uani 1 1 d . . . . .
O6 O 0.7566(2) 0.5779(3) 0.8312(4) 0.0259(9) Uani 1 1 d . . . . .
O27 O 0.3111(4) 0.4351(3) -0.0012(6) 0.0453(15) Uani 1 1 d . . . . .
C5 C 0.5668(4) 0.3929(4) 0.5150(6) 0.0286(13) Uani 1 1 d . . . . .
C21 C 0.6235(8) 1.0150(7) 0.7774(11) 0.075(4) Uani 1 1 d . . . . .
H21A H 0.669000 1.031065 0.819847 0.113 Uiso 1 1 calc R U . . .
H21B H 0.622495 0.995341 0.836171 0.113 Uiso 1 1 calc R U . . .
H21C H 0.592978 1.057122 0.734798 0.113 Uiso 1 1 calc R U . . .
C29 C 0.3462(3) 0.7401(3) 0.0470(5) 0.0222(11) Uani 1 1 d . . . . .
C14 C 0.5956(6) 0.7419(7) 0.1271(9) 0.054(3) Uani 1 1 d . . . . .
H14A H 0.553570 0.714140 0.075090 0.081 Uiso 1 1 calc R U . . .
H14B H 0.619083 0.733024 0.100838 0.081 Uiso 1 1 calc R U . . .
H14C H 0.586069 0.794765 0.121209 0.081 Uiso 1 1 calc R U . . .
C3 C 0.5111(5) 0.2062(7) 0.3740(12) 0.074(4) Uani 1 1 d . . . . .
H3A H 0.511115 0.206721 0.309510 0.110 Uiso 1 1 calc R U . . .
H3B H 0.465286 0.212094 0.338395 0.110 Uiso 1 1 calc R U . . .
H3C H 0.529330 0.159197 0.417774 0.110 Uiso 1 1 calc R U . . .
C19 C 0.5866(4) 0.9162(4) 0.4410(6) 0.0287(13) Uani 1 1 d . . . . .
C17 C 0.6536(4) 0.6948(4) 0.4235(6) 0.0285(13) Uani 1 1 d . . . . .
C13 C 0.6109(3) 0.7233(3) 0.3012(6) 0.0246(12) Uani 1 1 d . . . . .
C4 C 0.5216(4) 0.3342(5) 0.4208(7) 0.0358(16) Uani 1 1 d . . . . .
C16 C 0.7198(4) 0.6601(5) 0.4821(8) 0.0381(17) Uani 1 1 d . . . . .
C33 C 0.2822(9) 0.5608(9) -0.2458(11) 0.081(5) Uani 1 1 d . . . . .
H33A H 0.242801 0.536896 -0.320531 0.121 Uiso 1 1 calc R U . . .
H33B H 0.322726 0.538117 -0.219312 0.121 Uiso 1 1 calc R U . . .
H33C H 0.281704 0.613558 -0.260925 0.121 Uiso 1 1 calc R U . . .
C18 C 0.6325(3) 0.6949(3) 0.4839(5) 0.0206(11) Uani 1 1 d . . . . .
C25 C 0.3741(3) 0.8094(3) 0.0523(5) 0.0181(10) Uani 1 1 d . . . . .
C20 C 0.6673(6) 0.9509(7) 0.4372(12) 0.060(3) Uani 1 1 d . . . . .
H20A H 0.632349 0.954288 0.348541 0.089 Uiso 1 1 calc R U . . .
H20B H 0.688588 0.902225 0.460634 0.089 Uiso 1 1 calc R U . . .
H20C H 0.700876 0.989353 0.468662 0.089 Uiso 1 1 calc R U . . .
C23 C 0.5610(4) 0.9234(4) 0.4986(6) 0.0255(12) Uani 1 1 d . . . . .
C1 C 0.6359(4) 0.3988(4) 0.5782(6) 0.0255(12) Uani 1 1 d . . . . .
C7 C 0.7708(3) 0.6431(4) 0.8250(6) 0.0238(11) Uani 1 1 d . . . . .
C26 C 0.3562(5) 0.9234(4) -0.0456(7) 0.0404(18) Uani 1 1 d . . . . .
H26A H 0.378917 0.913247 -0.073081 0.061 Uiso 1 1 calc R U . . .
H26B H 0.387920 0.945317 0.035615 0.061 Uiso 1 1 calc R U . . .
H26C H 0.319273 0.957958 -0.101907 0.061 Uiso 1 1 calc R U . . .
C27 C 0.1797(5) 0.7184(6) -0.2709(8) 0.060(3) Uani 1 1 d . . . . .
H27A H 0.158310 0.705358 -0.241746 0.090 Uiso 1 1 calc R U . . .
H27B H 0.175860 0.676923 -0.316880 0.090 Uiso 1 1 calc R U . . .
H27C H 0.157697 0.761939 -0.323452 0.090 Uiso 1 1 calc R U . . .
C28 C 0.2730(4) 0.7228(4) -0.0570(7) 0.0335(15) Uani 1 1 d . . . . .
C8 C 0.8666(4) 0.6375(5) 1.0349(7) 0.0419(18) Uani 1 1 d . . . . .
H8A H 0.887664 0.595722 1.030928 0.063 Uiso 1 1 calc R U . . .
H8B H 0.839664 0.619258 1.050463 0.063 Uiso 1 1 calc R U . . .
H8C H 0.901270 0.670860 1.100428 0.063 Uiso 1 1 calc R U . . .
C30 C 0.3866(3) 0.6883(3) 0.1394(5) 0.0190(10) Uani 1 1 d . . . . .
C31 C 0.3173(4) 0.4870(4) 0.0660(6) 0.0292(13) Uani 1 1 d . . . . .
C32 C 0.2940(9) 0.3610(5) 0.0087(13) 0.072(4) Uani 1 1 d . . . . .
H32A H 0.246733 0.359686 -0.033400 0.108 Uiso 1 1 calc R U . . .
H32B H 0.321664 0.348730 0.094430 0.108 Uiso 1 1 calc R U . . .
H32C H 0.302067 0.325058 -0.028197 0.108 Uiso 1 1 calc R U . . .
C10 C 0.7494(4) 0.7632(4) 0.7053(7) 0.0381(17) Uani 1 1 d . . . . .
C34 C 0.3408(4) 0.5707(4) -0.0386(7) 0.0344(15) Uani 1 1 d . . . . .
C35 C 0.3387(4) 0.5592(4) 0.0575(6) 0.0261(12) Uani 1 1 d . . . . .
C36 C 0.3585(3) 0.6144(3) 0.1389(5) 0.0198(10) Uani 1 1 d . . . . .
C11 C 0.7310(3) 0.6854(4) 0.7109(6) 0.0269(12) Uani 1 1 d . . . . .
C12 C 0.6725(3) 0.6547(3) 0.6059(5) 0.0216(11) Uani 1 1 d . . . . .
C22 C 0.5866(4) 0.9825(4) 0.5894(7) 0.0340(15) Uani 1 1 d . . . . .
C24 C 0.5127(3) 0.8730(3) 0.4675(5) 0.0206(11) Uani 1 1 d . . . . .
C2 C 0.7294(5) 0.3615(6) 0.6083(12) 0.059(3) Uani 1 1 d . . . . .
H2A H 0.737706 0.339144 0.560878 0.088 Uiso 1 1 calc R U . . .
H2B H 0.756512 0.336373 0.686697 0.088 Uiso 1 1 calc R U . . .
H2C H 0.741477 0.413953 0.621486 0.088 Uiso 1 1 calc R U . . .
C6 C 0.5376(4) 0.4446(3) 0.5365(6) 0.0247(12) Uani 1 1 d . . . . .
C9 C 0.8348(7) 0.8515(10) 0.7870(13) 0.106(4) Uani 1 1 d . . . . .
H9A H 0.840631 0.860335 0.731097 0.159 Uiso 1 1 calc R U . . .
H9B H 0.876484 0.863023 0.869958 0.159 Uiso 1 1 calc R U . . .
H9C H 0.798868 0.882963 0.764662 0.159 Uiso 1 1 calc R U . . .
C15 C 0.8368(13) 0.726(3) 0.617(4) 0.073(2) Uani 0.25(2) 1 d D . P A 1
H15A H 0.841772 0.765606 0.666761 0.109 Uiso 0.25(2) 1 calc R U P A 1
H15B H 0.856347 0.742703 0.585023 0.109 Uiso 0.25(2) 1 calc R U P A 1
H15C H 0.859905 0.681838 0.665722 0.109 Uiso 0.25(2) 1 calc R U P A 1
C15A C 0.8289(7) 0.6785(11) 0.563(2) 0.073(2) Uani 0.75(2) 1 d D . P A 2
H15D H 0.841000 0.636135 0.615067 0.109 Uiso 0.75(2) 1 calc R U P A 2
H15E H 0.863918 0.716174 0.610703 0.109 Uiso 0.75(2) 1 calc R U P A 2
H15F H 0.824399 0.662275 0.496108 0.109 Uiso 0.75(2) 1 calc R U P A 2
N1 N 0.500000 0.6560(5) 0.500000 0.0330(18) Uani 1 2 d DS T P . .
H1A H 0.517(6) 0.599(3) 0.516(13) 0.04(2) Uiso 0.5 1 d D . P B -1
H1B H 0.488(8) 0.675(8) 0.420(8) 0.04(2) Uiso 0.5 1 d D . P C -1
H1C H 0.539(5) 0.687(7) 0.580(8) 0.04(2) Uiso 0.5 1 d D . P D -1
H1D H 0.455(4) 0.657(7) 0.481(14) 0.04(2) Uiso 0.5 1 d D . P E -1
Br2 Br 0.49446(19) 0.3694(2) 0.1382(3) 0.1561(9) Uani 1 1 d D . . F 3
Br1 Br 0.59104(19) 0.5051(2) 0.3180(3) 0.1561(9) Uani 1 1 d D . . F 3
C99 C 0.4994(12) 0.4602(15) 0.217(2) 0.1561(9) Uani 1 1 d D . . F 3
H99A H 0.490820 0.448121 0.268391 0.187 Uiso 1 1 calc R U . F 3
H99B H 0.465035 0.495880 0.153933 0.187 Uiso 1 1 calc R U . F 3

loop_
_atom_site_aniso_label
_atom_site_aniso_U_11
_atom_site_aniso_U_22
_atom_site_aniso_U_33
_atom_site_aniso_U_23
_atom_site_aniso_U_13
_atom_site_aniso_U_12
Fe1 0.0184(4) 0.0173(4) 0.0199(4) -0.0006(3) 0.0130(3) 0.0004(3)
Fe2 0.0166(4) 0.0190(4) 0.0166(3) -0.0001(3) 0.0110(3) -0.0017(3)
O17 0.047(3) 0.037(3) 0.048(3) -0.017(2) 0.038(3) -0.026(2)
O25 0.021(2) 0.0182(19) 0.024(2) 0.0026(15) 0.0123(19) -0.0029(15)
O21 0.024(2) 0.021(2) 0.022(2) 0.0029(15) 0.0129(19) -0.0028(16)
O16 0.032(3) 0.020(2) 0.033(2) -0.0075(16) 0.025(2) -0.0097(17)
O30 0.025(2) 0.0180(19) 0.0197(19) 0.0006(14) 0.0151(19) -0.0032(15)
O24 0.028(3) 0.059(4) 0.052(4) 0.004(3) 0.023(3) -0.015(3)
O19 0.114(7) 0.029(3) 0.076(5) -0.020(3) 0.076(5) -0.020(3)
O20 0.018(2) 0.023(2) 0.026(2) -0.0029(16) 0.0161(18) -0.0041(16)
O23 0.031(3) 0.056(4) 0.020(2) 0.003(2) 0.004(2) -0.019(2)
O1 0.022(2) 0.020(2) 0.025(2) -0.0022(15) 0.0148(19) 0.0004(15)
O28 0.068(4) 0.056(4) 0.031(3) -0.013(2) 0.031(3) -0.033(3)
O29 0.052(4) 0.069(4) 0.045(3) -0.005(3) 0.041(3) -0.012(3)
O15 0.020(2) 0.035(2) 0.0184(19) 0.0055(16) 0.0133(18) 0.0059(17)
O2 0.035(3) 0.040(3) 0.045(3) -0.018(2) 0.029(3) -0.003(2)
O7 0.024(2) 0.035(3) 0.020(2) 0.0016(18) 0.007(2) -0.0044(19)
O18 0.080(5) 0.052(4) 0.047(3) -0.022(3) 0.051(4) -0.030(3)
O9 0.057(4) 0.032(3) 0.054(4) 0.009(3) 0.029(4) -0.008(3)
O3 0.030(3) 0.029(3) 0.057(4) -0.012(2) 0.012(3) 0.002(2)
O10 0.018(2) 0.029(2) 0.0173(19) 0.0047(15) 0.0106(17) -0.0020(16)
O22 0.020(2) 0.024(2) 0.024(2) 0.0099(17) 0.006(2) 0.0013(17)
O11 0.025(2) 0.033(2) 0.020(2) 0.0004(16) 0.016(2) 0.0030(18)
O4 0.036(3) 0.059(4) 0.031(3) -0.008(3) 0.005(3) 0.022(3)
O12 0.040(3) 0.059(4) 0.037(3) 0.015(2) 0.033(3) 0.016(3)
O26 0.037(3) 0.021(2) 0.035(2) -0.0020(17) 0.028(2) -0.0072(18)
O13 0.033(3) 0.079(5) 0.098(5) 0.050(4) 0.041(4) 0.022(3)
O5 0.016(2) 0.025(2) 0.024(2) -0.0040(16) 0.0118(18) -0.0028(16)
O14 0.048(4) 0.049(4) 0.107(7) 0.016(4) 0.048(5) 0.022(3)
O8 0.055(4) 0.101(7) 0.066(4) 0.032(4) 0.005(4) -0.046(4)
O6 0.023(2) 0.024(2) 0.025(2) 0.0056(16) 0.014(2) 0.0017(16)
O27 0.082(5) 0.024(3) 0.058(3) -0.016(2) 0.059(4) -0.016(3)
C5 0.026(3) 0.023(3) 0.035(3) 0.003(2) 0.020(3) 0.005(2)
C21 0.121(11) 0.070(8) 0.066(7) -0.041(6) 0.076(8) -0.049(7)
C29 0.017(3) 0.019(3) 0.019(3) 0.0029(19) 0.008(2) -0.001(2)
C14 0.061(6) 0.080(7) 0.046(5) 0.023(4) 0.046(5) 0.026(5)
C3 0.040(5) 0.047(6) 0.073(7) -0.031(5) 0.015(5) -0.001(4)
C19 0.028(3) 0.030(3) 0.030(3) 0.000(2) 0.021(3) -0.009(2)
C17 0.027(3) 0.036(3) 0.027(3) 0.008(2) 0.020(3) 0.007(2)
C13 0.030(3) 0.022(3) 0.028(3) 0.003(2) 0.023(3) 0.002(2)
C4 0.023(3) 0.038(4) 0.033(3) -0.012(3) 0.014(3) 0.002(3)
C16 0.031(4) 0.051(5) 0.042(4) 0.018(3) 0.029(4) 0.019(3)
C33 0.118(11) 0.088(9) 0.057(6) -0.031(6) 0.068(8) -0.061(8)
C18 0.017(3) 0.022(3) 0.019(3) 0.0010(19) 0.010(2) -0.003(2)
C25 0.017(3) 0.018(2) 0.016(2) 0.0021(17) 0.010(2) 0.0022(19)
C20 0.063(6) 0.072(6) 0.087(7) -0.039(6) 0.068(6) -0.041(5)
C23 0.031(3) 0.021(3) 0.027(3) -0.002(2) 0.020(3) -0.001(2)
C1 0.029(3) 0.020(3) 0.027(3) -0.006(2) 0.019(3) -0.003(2)
C7 0.019(3) 0.029(3) 0.022(3) 0.000(2) 0.013(3) -0.001(2)
C26 0.043(4) 0.024(3) 0.038(4) 0.013(3) 0.022(4) 0.000(3)
C27 0.033(4) 0.054(6) 0.029(4) 0.009(4) -0.003(4) -0.010(4)
C28 0.023(3) 0.034(4) 0.032(3) 0.006(3) 0.015(3) -0.003(3)
C8 0.024(4) 0.043(4) 0.028(3) 0.009(3) 0.006(3) -0.001(3)
C30 0.017(3) 0.016(2) 0.020(3) -0.0013(19) 0.012(2) -0.0022(19)
C31 0.036(4) 0.025(3) 0.032(3) -0.009(2) 0.025(3) -0.008(2)
C32 0.149(12) 0.022(4) 0.103(9) -0.024(5) 0.108(10) -0.030(5)
C10 0.041(4) 0.034(4) 0.027(3) -0.005(3) 0.018(3) -0.013(3)
C34 0.053(5) 0.025(3) 0.041(4) -0.005(3) 0.039(4) -0.008(3)
C35 0.033(3) 0.025(3) 0.023(3) 0.002(2) 0.020(3) -0.002(2)
C36 0.015(3) 0.018(3) 0.017(2) 0.0026(18) 0.008(2) -0.0015(19)
C11 0.028(3) 0.023(3) 0.025(3) 0.006(2) 0.017(3) 0.003(2)
C12 0.023(3) 0.023(3) 0.019(3) 0.001(2) 0.014(2) 0.000(2)
C22 0.045(4) 0.028(3) 0.041(4) -0.015(3) 0.034(4) -0.014(3)
C24 0.025(3) 0.020(3) 0.021(3) 0.0035(19) 0.017(3) 0.005(2)
C2 0.054(6) 0.061(6) 0.094(8) -0.026(5) 0.064(6) -0.009(4)
C6 0.033(4) 0.015(3) 0.029(3) 0.001(2) 0.023(3) -0.001(2)
C9 0.055(4) 0.101(7) 0.066(4) 0.032(4) 0.005(4) -0.046(4)
C15 0.033(3) 0.079(5) 0.098(5) 0.050(4) 0.041(4) 0.022(3)
C15A 0.033(3) 0.079(5) 0.098(5) 0.050(4) 0.041(4) 0.022(3)
N1 0.040(5) 0.025(4) 0.053(5) 0.000 0.039(5) 0.000
Br2 0.1584(19) 0.166(2) 0.1293(14) -0.0174(13) 0.0935(15) -0.0269(15)
Br1 0.1584(19) 0.166(2) 0.1293(14) -0.0174(13) 0.0935(15) -0.0269(15)
C99 0.1584(19) 0.166(2) 0.1293(14) -0.0174(13) 0.0935(15) -0.0269(15)

loop_
_atom_type_symbol
_atom_type_description
_atom_type_scat_dispersion_real
_atom_type_scat_dispersion_imag
_atom_type_scat_source
C C 0.0033 0.0016 'International Tables Vol C Tables 4.2.6.8 and 6.1.1.4'
H H 0.0000 0.0000 'International Tables Vol C Tables 4.2.6.8 and 6.1.1.4'
Br Br -0.2901 2.4595 'International Tables Vol C Tables 4.2.6.8 and 6.1.1.4'
Fe Fe 0.3463 0.8444 'International Tables Vol C Tables 4.2.6.8 and 6.1.1.4'
N N 0.0061 0.0033 'International Tables Vol C Tables 4.2.6.8 and 6.1.1.4'
O O 0.0106 0.0060 'International Tables Vol C Tables 4.2.6.8 and 6.1.1.4'

loop_
_geom_angle_atom_site_label_1
_geom_angle_atom_site_label_2
_geom_angle_atom_site_label_3
_geom_angle
_geom_angle_site_symmetry_1
_geom_angle_site_symmetry_3
_geom_angle_publ_flag
O30 Fe1 O1 171.5(2) 2_656 . ?
O30 Fe1 O26 86.99(18) 2_656 2_656 ?
O30 Fe1 O5 86.58(19) 2_656 . ?
O30 Fe1 O6 88.4(2) 2_656 . ?
O1 Fe1 O26 89.32(19) . 2_656 ?
O1 Fe1 O5 86.01(19) . . ?
O1 Fe1 O6 99.3(2) . . ?
O10 Fe1 O30 91.76(19) . 2_656 ?
O10 Fe1 O1 92.57(19) . . ?
O10 Fe1 O26 174.9(2) . 2_656 ?
O10 Fe1 O5 91.21(19) . . ?
O10 Fe1 O6 84.95(18) . . ?
O26 Fe1 O6 90.1(2) 2_656 . ?
O5 Fe1 O26 93.6(2) . 2_656 ?
O5 Fe1 O6 173.58(19) . . ?
O25 Fe2 O21 85.30(18) . . ?
O25 Fe2 O16 177.2(2) . . ?
O25 Fe2 O20 92.50(19) . . ?
O25 Fe2 O15 85.8(2) . . ?
O25 Fe2 O11 96.6(2) . . ?
O21 Fe2 O11 90.39(19) . . ?
O16 Fe2 O21 92.62(19) . . ?
O16 Fe2 O11 85.2(2) . . ?
O20 Fe2 O21 97.94(19) . . ?
O20 Fe2 O16 85.95(19) . . ?
O20 Fe2 O15 86.83(18) . . ?
O20 Fe2 O11 168.11(19) . . ?
O15 Fe2 O21 170.0(2) . . ?
O15 Fe2 O16 96.4(2) . . ?
O15 Fe2 O11 86.29(18) . . ?
C19 O17 C20 114.7(6) . . ?
C30 O25 Fe2 131.2(4) . . ?
C25 O21 Fe2 130.5(4) . . ?
C19 O16 Fe2 130.6(4) . . ?
C36 O30 Fe1 130.1(4) . 2_656 ?
C24 O20 Fe2 129.1(4) . . ?
C28 O23 C27 116.2(7) . . ?
C1 O1 Fe1 130.8(4) . . ?
C34 O28 C33 111.9(8) . . ?
C18 O15 Fe2 128.4(4) . . ?
C1 O2 C2 115.8(6) . . ?
C7 O7 C8 117.8(6) . . ?
C22 O18 C21 113.9(8) . . ?
C4 O3 C3 115.0(7) . . ?
C12 O10 Fe1 128.8(4) . . ?
C25 O22 C26 117.4(5) . . ?
C13 O11 Fe2 127.6(4) . . ?
C13 O12 C14 116.3(6) . . ?
C31 O26 Fe1 129.2(4) . 2_656 ?
C16 O13 C15 139.2(18) . . ?
C16 O13 C15A 114.6(11) . . ?
C6 O5 Fe1 130.5(4) . . ?
C10 O8 C9 108.6(11) . . ?
C7 O6 Fe1 126.5(4) . . ?
C31 O27 C32 117.1(6) . . ?
C1 C5 C4 122.6(6) . . ?
C6 C5 C4 117.2(6) . . ?
C6 C5 C1 120.2(6) . . ?
O18 C21 H21A 109.5 . . ?
O18 C21 H21B 109.5 . . ?
O18 C21 H21C 109.5 . . ?
H21A C21 H21B 109.5 . . ?
H21A C21 H21C 109.5 . . ?
H21B C21 H21C 109.5 . . ?
C25 C29 C28 121.1(5) . . ?
C30 C29 C25 120.1(5) . . ?
C30 C29 C28 118.8(5) . . ?
O12 C14 H14A 109.5 . . ?
O12 C14 H14B 109.5 . . ?
O12 C14 H14C 109.5 . . ?
H14A C14 H14B 109.5 . . ?
H14A C14 H14C 109.5 . . ?
H14B C14 H14C 109.5 . . ?
O3 C3 H3A 109.5 . . ?
O3 C3 H3B 109.5 . . ?
O3 C3 H3C 109.5 . . ?
H3A C3 H3B 109.5 . . ?
H3A C3 H3C 109.5 . . ?
H3B C3 H3C 109.5 . . ?
O17 C19 C23 113.9(6) . . ?
O16 C19 O17 119.9(6) . . ?
O16 C19 C23 126.2(6) . . ?
C13 C17 C16 119.5(6) . . ?
C18 C17 C13 120.5(6) . . ?
C18 C17 C16 119.9(6) . . ?
O11 C13 O12 120.3(6) . . ?
O11 C13 C17 126.3(6) . . ?
O12 C13 C17 113.3(6) . . ?
O3 C4 C5 111.3(6) . . ?
O4 C4 O3 122.2(7) . . ?
O4 C4 C5 125.9(7) . . ?
O13 C16 C17 112.3(7) . . ?
O14 C16 O13 122.6(8) . . ?
O14 C16 C17 124.9(8) . . ?
O28 C33 H33A 109.5 . . ?
O28 C33 H33B 109.5 . . ?
O28 C33 H33C 109.5 . . ?
H33A C33 H33B 109.5 . . ?
H33A C33 H33C 109.5 . . ?
H33B C33 H33C 109.5 . . ?
O15 C18 C17 127.2(6) . . ?
O15 C18 C12 111.3(5) . . ?
C17 C18 C12 121.1(6) . . ?
O21 C25 O22 119.4(5) . . ?
O21 C25 C29 125.7(5) . . ?
O22 C25 C29 114.8(5) . . ?
O17 C20 H20A 109.5 . . ?
O17 C20 H20B 109.5 . . ?
O17 C20 H20C 109.5 . . ?
H20A C20 H20B 109.5 . . ?
H20A C20 H20C 109.5 . . ?
H20B C20 H20C 109.5 . . ?
C19 C23 C22 120.1(6) . . ?
C24 C23 C19 118.7(6) . . ?
C24 C23 C22 121.2(6) . . ?
O1 C1 O2 117.7(6) . . ?
O1 C1 C5 125.3(6) . . ?
O2 C1 C5 117.0(6) . . ?
O7 C7 C11 115.0(6) . . ?
O6 C7 O7 121.4(6) . . ?
O6 C7 C11 123.5(6) . . ?
O22 C26 H26A 109.5 . . ?
O22 C26 H26B 109.5 . . ?
O22 C26 H26C 109.5 . . ?
H26A C26 H26B 109.5 . . ?
H26A C26 H26C 109.5 . . ?
H26B C26 H26C 109.5 . . ?
O23 C27 H27A 109.5 . . ?
O23 C27 H27B 109.5 . . ?
O23 C27 H27C 109.5 . . ?
H27A C27 H27B 109.5 . . ?
H27A C27 H27C 109.5 . . ?
H27B C27 H27C 109.5 . . ?
O24 C28 O23 123.3(7) . . ?
O24 C28 C29 122.3(7) . . ?
O23 C28 C29 114.3(6) . . ?
O7 C8 H8A 109.5 . . ?
O7 C8 H8B 109.5 . . ?
O7 C8 H8C 109.5 . . ?
H8A C8 H8B 109.5 . . ?
H8A C8 H8C 109.5 . . ?
H8B C8 H8C 109.5 . . ?
O25 C30 C29 126.0(5) . . ?
O25 C30 C36 112.0(5) . . ?
C29 C30 C36 121.9(5) . . ?
O26 C31 O27 120.6(6) . . ?
O26 C31 C35 124.8(6) . . ?
O27 C31 C35 114.5(6) . . ?
O27 C32 H32A 109.5 . . ?
O27 C32 H32B 109.5 . . ?
O27 C32 H32C 109.5 . . ?
H32A C32 H32B 109.5 . . ?
H32A C32 H32C 109.5 . . ?
H32B C32 H32C 109.5 . . ?
O9 C10 O8 126.7(8) . . ?
O9 C10 C11 123.1(8) . . ?
O8 C10 C11 109.7(8) . . ?
O28 C34 C35 110.5(6) . . ?
O29 C34 O28 124.5(7) . . ?
O29 C34 C35 124.6(7) . . ?
C31 C35 C34 119.3(6) . . ?
C36 C35 C31 120.1(5) . . ?
C36 C35 C34 120.6(6) . . ?
O30 C36 C30 110.4(5) . . ?
O30 C36 C35 127.8(5) . . ?
C35 C36 C30 121.5(5) . . ?
C7 C11 C10 122.7(6) . . ?
C12 C11 C7 118.6(6) . . ?
C12 C11 C10 118.6(6) . . ?
O10 C12 C18 111.8(5) . . ?
O10 C12 C11 128.2(5) . . ?
C11 C12 C18 119.9(5) . . ?
O19 C22 O18 122.7(7) . . ?
O19 C22 C23 124.9(7) . . ?
O18 C22 C23 112.4(6) . . ?
O20 C24 C23 127.1(5) . . ?
O20 C24 C24 111.2(5) . 2_656 ?
C23 C24 C24 121.7(5) . 2_656 ?
O2 C2 H2A 109.5 . . ?
O2 C2 H2B 109.5 . . ?
O2 C2 H2C 109.5 . . ?
H2A C2 H2B 109.5 . . ?
H2A C2 H2C 109.5 . . ?
H2B C2 H2C 109.5 . . ?
O5 C6 C5 126.1(6) . . ?
O5 C6 C6 111.5(5) . 2_656 ?
C5 C6 C6 122.2(6) . 2_656 ?
O8 C9 H9A 109.5 . . ?
O8 C9 H9B 109.5 . . ?
O8 C9 H9C 109.5 . . ?
H9A C9 H9B 109.5 . . ?
H9A C9 H9C 109.5 . . ?
H9B C9 H9C 109.5 . . ?
O13 C15 H15A 109.5 . . ?
O13 C15 H15B 109.5 . . ?
O13 C15 H15C 109.5 . . ?
H15A C15 H15B 109.5 . . ?
H15A C15 H15C 109.5 . . ?
H15B C15 H15C 109.5 . . ?
O13 C15A H15D 109.5 . . ?
O13 C15A H15E 109.5 . . ?
O13 C15A H15F 109.5 . . ?
H15D C15A H15E 109.5 . . ?
H15D C15A H15F 109.5 . . ?
H15E C15A H15F 109.5 . . ?
H1A N1 H1B 108(5) . . ?
H1A N1 H1C 108(5) . . ?
H1A N1 H1D 109(5) . . ?
H1B N1 H1C 114(5) . . ?
H1B N1 H1D 108(5) . . ?
H1C N1 H1D 111(5) . . ?
Br2 C99 Br1 109.1(12) . . ?
Br2 C99 H99A 109.9 . . ?
Br2 C99 H99B 109.9 . . ?
Br1 C99 H99A 109.9 . . ?
Br1 C99 H99B 109.9 . . ?
H99A C99 H99B 108.3 . . ?

loop_
_geom_bond_atom_site_label_1
_geom_bond_atom_site_label_2
_geom_bond_distance
_geom_bond_site_symmetry_2
_geom_bond_publ_flag
Fe1 O30 1.951(4) 2_656 ?
Fe1 O1 1.974(4) . ?
Fe1 O10 1.940(4) . ?
Fe1 O26 2.022(5) 2_656 ?
Fe1 O5 1.989(4) . ?
Fe1 O6 2.027(5) . ?
Fe2 O25 1.959(4) . ?
Fe2 O21 2.016(4) . ?
Fe2 O16 1.993(4) . ?
Fe2 O20 1.972(4) . ?
Fe2 O15 1.976(4) . ?
Fe2 O11 2.032(4) . ?
O17 C19 1.323(8) . ?
O17 C20 1.440(10) . ?
O25 C30 1.270(8) . ?
O21 C25 1.224(8) . ?
O16 C19 1.214(9) . ?
O30 C36 1.268(7) . ?
O24 C28 1.226(10) . ?
O19 C22 1.220(10) . ?
O20 C24 1.286(7) . ?
O23 C27 1.447(10) . ?
O23 C28 1.332(10) . ?
O1 C1 1.263(8) . ?
O28 C33 1.466(11) . ?
O28 C34 1.350(10) . ?
O29 C34 1.182(10) . ?
O15 C18 1.271(8) . ?
O2 C1 1.330(8) . ?
O2 C2 1.455(11) . ?
O7 C7 1.297(8) . ?
O7 C8 1.430(9) . ?
O18 C21 1.455(11) . ?
O18 C22 1.322(10) . ?
O9 C10 1.157(11) . ?
O3 C3 1.444(11) . ?
O3 C4 1.351(10) . ?
O10 C12 1.276(8) . ?
O22 C25 1.336(7) . ?
O22 C26 1.431(8) . ?
O11 C13 1.232(9) . ?
O4 C4 1.185(10) . ?
O12 C14 1.460(10) . ?
O12 C13 1.333(8) . ?
O26 C31 1.242(8) . ?
O13 C16 1.312(12) . ?
O13 C15 1.47(3) . ?
O13 C15A 1.468(15) . ?
O5 C6 1.270(8) . ?
O14 C16 1.202(12) . ?
O8 C10 1.338(13) . ?
O8 C9 1.547(17) . ?
O6 C7 1.254(8) . ?
O27 C31 1.296(8) . ?
O27 C32 1.448(10) . ?
C5 C4 1.493(10) . ?
C5 C1 1.417(10) . ?
C5 C6 1.396(9) . ?
C21 H21A 0.9700 . ?
C21 H21B 0.9700 . ?
C21 H21C 0.9700 . ?
C29 C25 1.431(8) . ?
C29 C28 1.496(9) . ?
C29 C30 1.379(8) . ?
C14 H14A 0.9700 . ?
C14 H14B 0.9700 . ?
C14 H14C 0.9700 . ?
C3 H3A 0.9700 . ?
C3 H3B 0.9700 . ?
C3 H3C 0.9700 . ?
C19 C23 1.446(9) . ?
C17 C13 1.433(9) . ?
C17 C16 1.495(10) . ?
C17 C18 1.370(9) . ?
C33 H33A 0.9700 . ?
C33 H33B 0.9700 . ?
C33 H33C 0.9700 . ?
C18 C12 1.524(8) . ?
C20 H20A 0.9700 . ?
C20 H20B 0.9700 . ?
C20 H20C 0.9700 . ?
C23 C22 1.471(9) . ?
C23 C24 1.386(9) . ?
C7 C11 1.462(8) . ?
C26 H26A 0.9700 . ?
C26 H26B 0.9700 . ?
C26 H26C 0.9700 . ?
C27 H27A 0.9700 . ?
C27 H27B 0.9700 . ?
C27 H27C 0.9700 . ?
C8 H8A 0.9700 . ?
C8 H8B 0.9700 . ?
C8 H8C 0.9700 . ?
C30 C36 1.526(8) . ?
C31 C35 1.460(9) . ?
C32 H32A 0.9700 . ?
C32 H32B 0.9700 . ?
C32 H32C 0.9700 . ?
C10 C11 1.504(10) . ?
C34 C35 1.499(9) . ?
C35 C36 1.364(9) . ?
C11 C12 1.371(9) . ?
C24 C24 1.536(11) 2_656 ?
C2 H2A 0.9700 . ?
C2 H2B 0.9700 . ?
C2 H2C 0.9700 . ?
C6 C6 1.525(14) 2_656 ?
C9 H9A 0.9700 . ?
C9 H9B 0.9700 . ?
C9 H9C 0.9700 . ?
C15 H15A 0.9700 . ?
C15 H15B 0.9700 . ?
C15 H15C 0.9700 . ?
C15A H15D 0.9700 . ?
C15A H15E 0.9700 . ?
C15A H15F 0.9700 . ?
N1 H1A 1.07(3) . ?
N1 H1B 1.07(2) . ?
N1 H1C 1.06(3) . ?
N1 H1D 1.07(2) . ?
Br2 C99 1.96(2) . ?
Br1 C99 2.00(2) . ?
C99 H99A 0.9800 . ?
C99 H99B 0.9800 . ?

loop_
_geom_torsion_atom_site_label_1
_geom_torsion_atom_site_label_2
_geom_torsion_atom_site_label_3
_geom_torsion_atom_site_label_4
_geom_torsion
_geom_torsion_site_symmetry_1
_geom_torsion_site_symmetry_2
_geom_torsion_site_symmetry_3
_geom_torsion_site_symmetry_4
_geom_torsion_publ_flag
Fe1 O30 C36 C30 -177.9(4) 2_656 . . . ?
Fe1 O30 C36 C35 -2.9(10) 2_656 . . . ?
Fe1 O1 C1 O2 164.2(5) . . . . ?
Fe1 O1 C1 C5 -15.2(10) . . . . ?
Fe1 O10 C12 C18 -168.1(4) . . . . ?
Fe1 O10 C12 C11 9.1(10) . . . . ?
Fe1 O26 C31 O27 162.9(6) 2_656 . . . ?
Fe1 O26 C31 C35 -13.2(11) 2_656 . . . ?
Fe1 O5 C6 C5 -1.9(10) . . . . ?
Fe1 O5 C6 C6 -176.7(4) . . . 2_656 ?
Fe1 O6 C7 O7 152.0(5) . . . . ?
Fe1 O6 C7 C11 -30.3(9) . . . . ?
Fe2 O25 C30 C29 5.8(10) . . . . ?
Fe2 O25 C30 C36 -170.9(4) . . . . ?
Fe2 O21 C25 O22 170.8(4) . . . . ?
Fe2 O21 C25 C29 -8.3(9) . . . . ?
Fe2 O16 C19 O17 162.5(5) . . . . ?
Fe2 O16 C19 C23 -15.3(11) . . . . ?
Fe2 O20 C24 C23 10.7(9) . . . . ?
Fe2 O20 C24 C24 -167.5(4) . . . 2_656 ?
Fe2 O15 C18 C17 -12.3(10) . . . . ?
Fe2 O15 C18 C12 174.8(4) . . . . ?
Fe2 O11 C13 O12 -167.3(5) . . . . ?
Fe2 O11 C13 C17 14.8(10) . . . . ?
O17 C19 C23 C22 6.8(10) . . . . ?
O17 C19 C23 C24 -172.5(6) . . . . ?
O25 C30 C36 O30 62.9(7) . . . . ?
O25 C30 C36 C35 -112.4(7) . . . . ?
O16 C19 C23 C22 -175.2(7) . . . . ?
O16 C19 C23 C24 5.5(11) . . . . ?
O28 C34 C35 C31 52.2(10) . . . . ?
O28 C34 C35 C36 -129.9(8) . . . . ?
O29 C34 C35 C31 -134.0(9) . . . . ?
O29 C34 C35 C36 43.9(12) . . . . ?
O15 C18 C12 O10 66.6(7) . . . . ?
O15 C18 C12 C11 -110.9(7) . . . . ?
O7 C7 C11 C10 -1.5(10) . . . . ?
O7 C7 C11 C12 -177.8(6) . . . . ?
O9 C10 C11 C7 -148.0(8) . . . . ?
O9 C10 C11 C12 28.3(12) . . . . ?
O26 C31 C35 C34 -174.2(7) . . . . ?
O26 C31 C35 C36 7.9(11) . . . . ?
O8 C10 C11 C7 39.6(11) . . . . ?
O8 C10 C11 C12 -144.1(9) . . . . ?
O6 C7 C11 C10 -179.3(7) . . . . ?
O6 C7 C11 C12 4.4(10) . . . . ?
O27 C31 C35 C34 9.5(11) . . . . ?
O27 C31 C35 C36 -168.4(7) . . . . ?
C21 O18 C22 O19 6.1(15) . . . . ?
C21 O18 C22 C23 -175.7(9) . . . . ?
C29 C30 C36 O30 -114.0(6) . . . . ?
C29 C30 C36 C35 70.7(8) . . . . ?
C14 O12 C13 O11 -1.2(11) . . . . ?
C14 O12 C13 C17 176.9(8) . . . . ?
C3 O3 C4 O4 5.7(15) . . . . ?
C3 O3 C4 C5 177.9(10) . . . . ?
C19 C23 C22 O19 45.7(12) . . . . ?
C19 C23 C22 O18 -132.5(8) . . . . ?
C19 C23 C24 O20 -3.2(10) . . . . ?
C19 C23 C24 C24 174.9(6) . . . 2_656 ?
C17 C18 C12 O10 -106.8(7) . . . . ?
C17 C18 C12 C11 75.7(8) . . . . ?
C13 C17 C16 O13 73.3(10) . . . . ?
C13 C17 C16 O14 -111.3(11) . . . . ?
C13 C17 C18 O15 -1.4(11) . . . . ?
C13 C17 C18 C12 170.9(6) . . . . ?
C4 C5 C1 O1 -174.2(7) . . . . ?
C4 C5 C1 O2 6.4(10) . . . . ?
C4 C5 C6 O5 -177.3(7) . . . . ?
C4 C5 C6 C6 -3.0(10) . . . 2_656 ?
C16 C17 C13 O11 175.6(7) . . . . ?
C16 C17 C13 O12 -2.4(10) . . . . ?
C16 C17 C18 O15 -177.2(7) . . . . ?
C16 C17 C18 C12 -5.0(10) . . . . ?
C33 O28 C34 O29 7.3(14) . . . . ?
C33 O28 C34 C35 -178.9(9) . . . . ?
C18 C17 C13 O11 -0.3(11) . . . . ?
C18 C17 C13 O12 -178.2(6) . . . . ?
C18 C17 C16 O13 -110.8(9) . . . . ?
C18 C17 C16 O14 64.6(13) . . . . ?
C25 C29 C28 O24 -134.2(8) . . . . ?
C25 C29 C28 O23 49.1(10) . . . . ?
C25 C29 C30 O25 2.1(10) . . . . ?
C25 C29 C30 C36 178.6(5) . . . . ?
C20 O17 C19 O16 -2.5(12) . . . . ?
C20 O17 C19 C23 175.6(8) . . . . ?
C1 C5 C4 O3 43.8(11) . . . . ?
C1 C5 C4 O4 -144.4(9) . . . . ?
C1 C5 C6 O5 0.5(10) . . . . ?
C1 C5 C6 C6 174.8(6) . . . 2_656 ?
C7 C11 C12 O10 7.3(11) . . . . ?
C7 C11 C12 C18 -175.7(6) . . . . ?
C26 O22 C25 O21 4.7(9) . . . . ?
C26 O22 C25 C29 -176.2(6) . . . . ?
C27 O23 C28 O24 3.1(13) . . . . ?
C27 O23 C28 C29 179.7(8) . . . . ?
C28 C29 C25 O21 178.5(6) . . . . ?
C28 C29 C25 O22 -0.6(9) . . . . ?
C28 C29 C30 O25 -177.1(6) . . . . ?
C28 C29 C30 C36 -0.7(9) . . . . ?
C8 O7 C7 O6 -0.1(10) . . . . ?
C8 O7 C7 C11 -178.0(7) . . . . ?
C30 C29 C25 O21 -0.8(10) . . . . ?
C30 C29 C25 O22 -179.8(6) . . . . ?
C30 C29 C28 O24 45.0(11) . . . . ?
C30 C29 C28 O23 -131.6(7) . . . . ?
C31 C35 C36 O30 0.5(11) . . . . ?
C31 C35 C36 C30 175.0(6) . . . . ?
C32 O27 C31 O26 -0.1(14) . . . . ?
C32 O27 C31 C35 176.4(10) . . . . ?
C10 C11 C12 O10 -169.1(7) . . . . ?
C10 C11 C12 C18 7.9(10) . . . . ?
C34 C35 C36 O30 -177.3(7) . . . . ?
C34 C35 C36 C30 -2.9(10) . . . . ?
C22 C23 C24 O20 177.6(6) . . . . ?
C22 C23 C24 C24 -4.4(10) . . . 2_656 ?
C24 C23 C22 O19 -135.1(10) . . . . ?
C24 C23 C22 O18 46.8(10) . . . . ?
C2 O2 C1 O1 0.5(11) . . . . ?
C2 O2 C1 C5 179.9(8) . . . . ?
C6 C5 C4 O3 -138.4(7) . . . . ?
C6 C5 C4 O4 33.3(13) . . . . ?
C6 C5 C1 O1 8.1(11) . . . . ?
C6 C5 C1 O2 -171.3(6) . . . . ?
C9 O8 C10 O9 16.3(18) . . . . ?
C9 O8 C10 C11 -171.7(11) . . . . ?
C15 O13 C16 O14 -38(4) . . . . ?
C15 O13 C16 C17 138(4) . . . . ?
C15A O13 C16 O14 8.8(18) . . . . ?
C15A O13 C16 C17 -175.6(12) . . . . ?

loop_
_twin_individual_id
_twin_individual_mass_fraction_refined
1 0.61(2)
2 0.39(2)

loop_
_smtbx_masks_void_nr
_smtbx_masks_void_average_x
_smtbx_masks_void_average_y
_smtbx_masks_void_average_z
_smtbx_masks_void_volume
_smtbx_masks_void_count_electrons
_smtbx_masks_void_content
1 0.000 0.031 0.000 33.2 3.8 '1 ?'
2 0.000 0.560 0.000 216.9 136.9 '1.8 CH2Br2'
3 0.158 0.289 0.755 11.4 0.0 ?
4 0.500 0.060 0.000 216.9 136.9 '1.8 CH2Br2'
5 0.342 0.789 0.245 11.4 0.0 ?
6 0.500 0.531 0.000 33.2 3.8 '1 ?'
7 0.658 0.789 0.755 11.4 0.0 ?
8 0.842 0.289 0.245 11.4 0.0 ?
